data_8107358
loop_
_publ_author_name
'Huang, Guang'

_publ_section_title
;
 The crystal structure of poly[(1,10-phenanthroline-\k2 N,N&#x2032;)-(\m
 4-2-chlorobenzene-1,3-dicarboxylato-\k5 O:O&#x2032;:O&#x2033;:O&#x2034;)
 cadmium(II)] monohydrate, C20H13CdClN2O5
;
_journal_issue 1
_journal_name_full 'Zeitschrift f\"ur Kristallographie - New Crystal Structures'
_journal_page_first 79
_journal_page_last 81
_journal_paper_doi 10.1515/ncrs-2022-0492
_journal_volume 238
_journal_year 2023
_chemical_formula_moiety 'C20 H11 Cd Cl N2 O4, H2 O'
_chemical_formula_sum 'C20 H13 Cd Cl N2 O5'
_chemical_formula_weight 509.17
_space_group_crystal_system monoclinic
_space_group_IT_number 14
_space_group_name_Hall '-P 2yn'
_space_group_name_H-M_alt 'P 1 21/n 1'
_atom_sites_solution_hydrogens mixed
_cell_angle_alpha 90
_cell_angle_beta 109.126(8)
_cell_angle_gamma 90
_cell_formula_units_Z 4
_cell_length_a 11.4994(9)
_cell_length_b 13.1171(10)
_cell_length_c 13.0233(10)
_cell_measurement_reflns_used 3927
_cell_measurement_temperature 292.98(10)
_cell_measurement_theta_max 27.9060
_cell_measurement_theta_min 2.5320
_cell_volume 1856.0(3)
_computing_cell_refinement 'CrysAlisPro 1.171.38.43f (Rigaku OD, 2015)'
_computing_data_collection 'CrysAlisPro 1.171.38.43f (Rigaku OD, 2015)'
_computing_data_reduction 'CrysAlisPro 1.171.38.43f (Rigaku OD, 2015)'
_computing_molecular_graphics 'Olex2 1.5 (Dolomanov et al., 2009)'
_computing_publication_material 'Olex2 1.5 (Dolomanov et al., 2009)'
_computing_structure_refinement 'SHELXL 2019/2 (Sheldrick, 2015)'
_computing_structure_solution 'SHELXT 2014/5 (Sheldrick, 2014)'
_diffrn_ambient_environment air
_diffrn_ambient_temperature 292.98(10)
_diffrn_detector 'CCD plate'
_diffrn_detector_area_resol_mean 5.2684
_diffrn_detector_type AtlasS2
_diffrn_measured_fraction_theta_full 0.999
_diffrn_measured_fraction_theta_max 0.999
_diffrn_measurement_details
;
List of Runs (angles in degrees, time in seconds):

  # Type    Start    End  Width  t~exp~   \w     \q     \k     \f   Frames
--------------------------------------------------------------------------
  1  \w    -20.00  29.00   1.00    4.00    --  -11.27 -99.00 -90.00   49
  2  \w     41.00  71.00   1.00    4.00    --   11.90-178.00  60.00   30
  3  \w    -84.00  -2.00   1.00    4.00    --  -11.27 -37.00  30.00   82
  4  \w    -91.00 -46.00   1.00    4.00    --  -11.27 -19.00 150.00   45
;
_diffrn_measurement_device 'four-circle diffractometer'
_diffrn_measurement_device_type 'SuperNova, Dual, Cu at zero, AtlasS2'
_diffrn_measurement_method '\w scans'
_diffrn_orient_matrix_type 'CrysAlisPro convention (1999,Acta A55,543-557)'
_diffrn_orient_matrix_UB_11 0.0143137000
_diffrn_orient_matrix_UB_12 0.0208392000
_diffrn_orient_matrix_UB_13 -0.0446362000
_diffrn_orient_matrix_UB_21 0.0632198000
_diffrn_orient_matrix_UB_22 -0.0107826000
_diffrn_orient_matrix_UB_23 0.0265023000
_diffrn_orient_matrix_UB_31 -0.0078650000
_diffrn_orient_matrix_UB_32 -0.0487533000
_diffrn_orient_matrix_UB_33 -0.0249757000
_diffrn_radiation_monochromator mirror
_diffrn_radiation_probe x-ray
_diffrn_radiation_type 'Mo K\a'
_diffrn_radiation_wavelength 0.71073
_diffrn_reflns_av_R_equivalents 0.0372
_diffrn_reflns_av_unetI/netI 0.0505
_diffrn_reflns_Laue_measured_fraction_full 0.999
_diffrn_reflns_Laue_measured_fraction_max 0.999
_diffrn_reflns_limit_h_max 12
_diffrn_reflns_limit_h_min -14
_diffrn_reflns_limit_k_max 16
_diffrn_reflns_limit_k_min -12
_diffrn_reflns_limit_l_max 15
_diffrn_reflns_limit_l_min -16
_diffrn_reflns_number 8934
_diffrn_reflns_point_group_measured_fraction_full 0.999
_diffrn_reflns_point_group_measured_fraction_max 0.999
_diffrn_reflns_theta_full 25.242
_diffrn_reflns_theta_max 25.992
_diffrn_reflns_theta_min 2.054
_diffrn_source 'micro-focus sealed X-ray tube'
_diffrn_source_type 'SuperNova (Mo) X-ray Source'
_exptl_absorpt_coefficient_mu 1.357
_exptl_absorpt_correction_T_max 1.00000
_exptl_absorpt_correction_T_min 0.59121
_exptl_absorpt_correction_type multi-scan
_exptl_absorpt_process_details
;
CrysAlisPro 1.171.38.43f (Rigaku Oxford Diffraction, 2015)
Empirical absorption correction using spherical harmonics,
 implemented in SCALE3 ABSPACK scaling algorithm.
;
_exptl_crystal_colour colourless
_exptl_crystal_colour_primary colourless
_exptl_crystal_density_diffrn 1.822
_exptl_crystal_description prism
_exptl_crystal_F_000 1008
_exptl_crystal_size_max 0.25
_exptl_crystal_size_mid 0.16
_exptl_crystal_size_min 0.11
_refine_diff_density_max 0.614
_refine_diff_density_min -0.533
_refine_diff_density_rms 0.091
_refine_ls_extinction_coef .
_refine_ls_extinction_method none
_refine_ls_goodness_of_fit_ref 1.069
_refine_ls_hydrogen_treatment constr
_refine_ls_matrix_type full
_refine_ls_number_parameters 265
_refine_ls_number_reflns 3648
_refine_ls_number_restraints 0
_refine_ls_restrained_S_all 1.069
_refine_ls_R_factor_all 0.0447
_refine_ls_R_factor_gt 0.0341
_refine_ls_shift/su_max 0.001
_refine_ls_shift/su_mean 0.000
_refine_ls_structure_factor_coef Fsqd
_refine_ls_weighting_details 'w=1/[\s^2^(Fo^2^)+(0.0290P)^2^+0.3258P] where P=(Fo^2^+2Fc^2^)/3'
_refine_ls_weighting_scheme calc
_refine_ls_wR_factor_gt 0.0712
_refine_ls_wR_factor_ref 0.0779
_reflns_Friedel_coverage 0.000
_reflns_Friedel_fraction_full .
_reflns_Friedel_fraction_max .
_reflns_number_gt 3019
_reflns_number_total 3648
_reflns_threshold_expression 'I > 2\s(I)'
_cod_data_source_file suppl_j_ncrs-2022-0492_suppl.cif
_cod_data_source_block 1
_cod_original_sg_symbol_H-M 'P 21/n'
_cod_database_code 8107358
_shelx_space_group_comment
;
The symmetry employed for this shelxl refinement is uniquely defined
by the following loop, which should always be used as a source of
symmetry information in preference to the above space-group names.
They are only intended as comments.
;
_shelx_estimated_absorpt_t_max 0.865
_shelx_estimated_absorpt_t_min 0.728
_olex2_refinement_description
;
1. Fixed Uiso
 At 1.2 times of:
  All C(H) groups
 At 1.5 times of:
  All O(H,H) groups
2.a Free rotating group:
 O1W(H1WA,H1WB)
2.b Aromatic/amide H refined with riding coordinates:
 C5(H5), C6(H6), C7(H7), C9(H9), C10(H10), C11(H11), C13(H13), C14(H14),
 C16(H16), C17(H17), C18(H18)
;
_olex2_submission_special_instructions 'No special instructions were received'
_oxdiff_exptl_absorpt_empirical_details
;
Empirical correction (ABSPACK) includes:
- Absorption correction using spherical harmonics
- Frame scaling
;
_oxdiff_exptl_absorpt_empirical_full_max 1.695
_oxdiff_exptl_absorpt_empirical_full_min 0.495

loop_
_space_group_symop_operation_xyz
'x, y, z'
'-x+1/2, y+1/2, -z+1/2'
'-x, -y, -z'
'x-1/2, -y-1/2, z-1/2'

loop_
_atom_site_label
_atom_site_type_symbol
_atom_site_fract_x
_atom_site_fract_y
_atom_site_fract_z
_atom_site_U_iso_or_equiv
_atom_site_adp_type
_atom_site_occupancy
_atom_site_site_symmetry_order
_atom_site_calc_flag
_atom_site_refinement_flags_posn
_atom_site_refinement_flags_adp
_atom_site_refinement_flags_occupancy
_atom_site_disorder_assembly
_atom_site_disorder_group
C1 C 0.6360(3) 0.4471(3) 0.7066(3) 0.0310(8) Uani 1 1 d . . . . .
C2 C 0.7252(3) 0.4170(3) 0.8154(2) 0.0264(7) Uani 1 1 d . . . . .
C3 C 0.7879(3) 0.3245(2) 0.8325(3) 0.0271(7) Uani 1 1 d . . . . .
C4 C 0.8766(3) 0.3002(3) 0.9311(3) 0.0286(8) Uani 1 1 d . . . . .
C5 C 0.9014(3) 0.3704(3) 1.0142(3) 0.0444(10) Uani 1 1 d . . . . .
H5 H 0.961244 0.356168 1.080536 0.053 Uiso 1 1 calc R U . . .
C6 C 0.8383(4) 0.4618(3) 1.0000(3) 0.0501(11) Uani 1 1 d . . . . .
H6 H 0.854872 0.508299 1.056891 0.060 Uiso 1 1 calc R U . . .
C7 C 0.7508(4) 0.4841(3) 0.9012(3) 0.0397(9) Uani 1 1 d . . . . .
H7 H 0.708302 0.545582 0.892443 0.048 Uiso 1 1 calc R U . . .
C8 C 0.9412(3) 0.1985(3) 0.9473(3) 0.0350(8) Uani 1 1 d . . . . .
C9 C 0.8172(4) 0.2793(3) 0.4820(3) 0.0515(11) Uani 1 1 d . . . . .
H9 H 0.762374 0.247995 0.510980 0.062 Uiso 1 1 calc R U . . .
C10 C 0.9216(5) 0.2247(4) 0.4801(4) 0.0697(14) Uani 1 1 d . . . . .
H10 H 0.936048 0.158934 0.508066 0.084 Uiso 1 1 calc R U . . .
C11 C 1.0008(4) 0.2699(5) 0.4365(4) 0.0727(16) Uani 1 1 d . . . . .
H11 H 1.069858 0.234617 0.433903 0.087 Uiso 1 1 calc R U . . .
C12 C 0.9793(3) 0.3694(4) 0.3956(3) 0.0501(11) Uani 1 1 d . . . . .
C13 C 1.0589(4) 0.4216(5) 0.3493(4) 0.0720(16) Uani 1 1 d . . . . .
H13 H 1.129391 0.389251 0.345710 0.086 Uiso 1 1 calc R U . . .
C14 C 1.0331(4) 0.5172(5) 0.3108(4) 0.0737(17) Uani 1 1 d . . . . .
H14 H 1.086825 0.549670 0.281352 0.088 Uiso 1 1 calc R U . . .
C15 C 0.9258(4) 0.5702(4) 0.3138(3) 0.0536(12) Uani 1 1 d . . . . .
C16 C 0.8968(5) 0.6689(4) 0.2771(3) 0.0694(15) Uani 1 1 d . . . . .
H16 H 0.946414 0.703985 0.245235 0.083 Uiso 1 1 calc R U . . .
C17 C 0.7956(5) 0.7142(4) 0.2878(4) 0.0704(14) Uani 1 1 d . . . . .
H17 H 0.776304 0.781093 0.264727 0.085 Uiso 1 1 calc R U . . .
C18 C 0.7206(4) 0.6603(3) 0.3336(3) 0.0514(11) Uani 1 1 d . . . . .
H18 H 0.650991 0.692135 0.339877 0.062 Uiso 1 1 calc R U . . .
C19 C 0.8469(3) 0.5206(3) 0.3599(3) 0.0349(9) Uani 1 1 d . . . . .
C20 C 0.8726(3) 0.4183(3) 0.4007(3) 0.0363(9) Uani 1 1 d . . . . .
Cd1 Cd 0.61898(2) 0.46910(2) 0.44675(2) 0.02491(10) Uani 1 1 d . . . . .
Cl1 Cl 0.75343(9) 0.23209(7) 0.73064(7) 0.0468(3) Uani 1 1 d . . . . .
N1 N 0.7938(3) 0.3728(2) 0.4446(2) 0.0356(7) Uani 1 1 d . . . . .
N2 N 0.7446(3) 0.5658(3) 0.3685(2) 0.0376(7) Uani 1 1 d . . . . .
O1 O 0.6733(2) 0.4381(2) 0.62756(19) 0.0425(6) Uani 1 1 d . . . . .
O2 O 0.5343(2) 0.4825(2) 0.70580(19) 0.0419(7) Uani 1 1 d . . . . .
O3 O 1.0328(2) 0.1897(2) 0.9177(2) 0.0507(7) Uani 1 1 d . . . . .
O4 O 0.8970(3) 0.1315(2) 0.9909(2) 0.0545(7) Uani 1 1 d . . . . .
O1W O 0.4311(7) 0.5239(5) 0.8766(5) 0.142(2) Uani 1 1 d G . . . .
H1WA H 0.461801 0.508497 0.827478 0.213 Uiso 1 1 d G U . . .
H1WB H 0.374252 0.480311 0.869334 0.213 Uiso 1 1 d G U . . .

loop_
_atom_site_aniso_label
_atom_site_aniso_U_11
_atom_site_aniso_U_22
_atom_site_aniso_U_33
_atom_site_aniso_U_23
_atom_site_aniso_U_13
_atom_site_aniso_U_12
C1 0.0241(18) 0.036(2) 0.0297(19) 0.0027(16) 0.0046(14) -0.0005(16)
C2 0.0232(16) 0.0312(19) 0.0249(17) -0.0002(16) 0.0079(13) -0.0018(15)
C3 0.0251(17) 0.0289(19) 0.0286(17) -0.0010(15) 0.0105(14) -0.0053(15)
C4 0.0248(17) 0.0288(18) 0.0327(18) 0.0068(16) 0.0102(14) 0.0008(15)
C5 0.047(2) 0.045(2) 0.0278(19) 0.0022(19) -0.0055(16) 0.007(2)
C6 0.063(3) 0.040(2) 0.035(2) -0.0089(19) 0.000(2) 0.011(2)
C7 0.043(2) 0.033(2) 0.039(2) 0.0005(18) 0.0081(18) 0.0115(18)
C8 0.038(2) 0.032(2) 0.0331(19) 0.0043(17) 0.0096(16) 0.0038(18)
C9 0.058(3) 0.049(3) 0.051(3) 0.002(2) 0.023(2) 0.009(2)
C10 0.081(3) 0.058(3) 0.066(3) 0.002(3) 0.019(3) 0.031(3)
C11 0.046(3) 0.104(5) 0.066(3) -0.021(3) 0.015(2) 0.033(3)
C12 0.030(2) 0.080(3) 0.039(2) -0.021(2) 0.0091(17) 0.008(2)
C13 0.028(2) 0.135(5) 0.059(3) -0.033(3) 0.024(2) -0.004(3)
C14 0.041(3) 0.138(6) 0.053(3) -0.018(3) 0.031(2) -0.028(3)
C15 0.035(2) 0.095(4) 0.035(2) 0.002(2) 0.0161(17) -0.024(2)
C16 0.065(3) 0.100(4) 0.041(3) 0.010(3) 0.014(2) -0.039(3)
C17 0.071(3) 0.069(3) 0.063(3) 0.030(3) 0.010(3) -0.017(3)
C18 0.045(2) 0.055(3) 0.050(2) 0.013(2) 0.0103(19) -0.002(2)
C19 0.0212(18) 0.058(3) 0.0250(18) -0.0083(18) 0.0066(14) -0.0096(18)
C20 0.0196(16) 0.062(3) 0.0276(18) -0.0125(19) 0.0081(14) 0.0009(18)
Cd1 0.01983(14) 0.02936(17) 0.02697(15) -0.00161(10) 0.00963(10) 0.00074(10)
Cl1 0.0643(7) 0.0364(5) 0.0355(5) -0.0070(4) 0.0108(5) -0.0009(5)
N1 0.0326(16) 0.0416(19) 0.0352(16) -0.0029(15) 0.0149(13) 0.0039(15)
N2 0.0314(16) 0.0461(19) 0.0351(17) 0.0072(16) 0.0106(13) 0.0007(15)
O1 0.0381(14) 0.0602(17) 0.0292(13) 0.0069(13) 0.0109(11) 0.0064(13)
O2 0.0261(13) 0.0623(18) 0.0346(14) 0.0036(13) 0.0063(11) 0.0129(13)
O3 0.0487(16) 0.0413(16) 0.0673(19) 0.0128(14) 0.0262(15) 0.0185(14)
O4 0.077(2) 0.0295(14) 0.0606(19) 0.0126(14) 0.0277(16) -0.0001(15)
O1W 0.164(6) 0.143(5) 0.139(5) -0.054(4) 0.078(4) -0.045(4)

loop_
_atom_type_symbol
_atom_type_description
_atom_type_scat_dispersion_real
_atom_type_scat_dispersion_imag
_atom_type_scat_source
C C 0.0033 0.0016 'International Tables Vol C Tables 4.2.6.8 and 6.1.1.4'
H H 0.0000 0.0000 'International Tables Vol C Tables 4.2.6.8 and 6.1.1.4'
N N 0.0061 0.0033 'International Tables Vol C Tables 4.2.6.8 and 6.1.1.4'
O O 0.0106 0.0060 'International Tables Vol C Tables 4.2.6.8 and 6.1.1.4'
Cd Cd -0.8075 1.2024 'International Tables Vol C Tables 4.2.6.8 and 6.1.1.4'
Cl Cl 0.1484 0.1585 'International Tables Vol C Tables 4.2.6.8 and 6.1.1.4'

loop_
_geom_angle_atom_site_label_1
_geom_angle_atom_site_label_2
_geom_angle_atom_site_label_3
_geom_angle
_geom_angle_site_symmetry_1
_geom_angle_site_symmetry_3
O1 C1 C2 116.1(3) . .
O1 C1 O2 127.0(3) . .
O2 C1 C2 116.8(3) . .
C3 C2 C1 122.5(3) . .
C7 C2 C1 119.6(3) . .
C7 C2 C3 117.8(3) . .
C2 C3 Cl1 120.5(2) . .
C4 C3 C2 122.2(3) . .
C4 C3 Cl1 117.3(3) . .
C3 C4 C8 120.8(3) . .
C5 C4 C3 118.2(3) . .
C5 C4 C8 121.0(3) . .
C4 C5 H5 119.7 . .
C4 C5 C6 120.7(3) . .
C6 C5 H5 119.7 . .
C5 C6 H6 120.0 . .
C7 C6 C5 120.0(4) . .
C7 C6 H6 120.0 . .
C2 C7 C6 121.2(3) . .
C2 C7 H7 119.4 . .
C6 C7 H7 119.4 . .
O3 C8 C4 117.9(3) . .
O3 C8 O4 126.4(3) . .
O4 C8 C4 115.7(3) . .
C10 C9 H9 118.6 . .
N1 C9 H9 118.6 . .
N1 C9 C10 122.8(4) . .
C9 C10 H10 120.7 . .
C11 C10 C9 118.6(5) . .
C11 C10 H10 120.7 . .
C10 C11 H11 119.7 . .
C10 C11 C12 120.5(4) . .
C12 C11 H11 119.7 . .
C11 C12 C13 123.5(4) . .
C11 C12 C20 117.0(4) . .
C20 C12 C13 119.5(5) . .
C12 C13 H13 119.6 . .
C14 C13 C12 120.8(4) . .
C14 C13 H13 119.6 . .
C13 C14 H14 119.0 . .
C13 C14 C15 121.9(4) . .
C15 C14 H14 119.0 . .
C16 C15 C14 124.0(4) . .
C16 C15 C19 117.7(4) . .
C19 C15 C14 118.2(5) . .
C15 C16 H16 120.2 . .
C17 C16 C15 119.6(4) . .
C17 C16 H16 120.2 . .
C16 C17 H17 120.2 . .
C16 C17 C18 119.7(5) . .
C18 C17 H17 120.2 . .
C17 C18 H18 118.8 . .
N2 C18 C17 122.5(4) . .
N2 C18 H18 118.8 . .
C15 C19 C20 120.5(4) . .
N2 C19 C15 122.3(4) . .
N2 C19 C20 117.2(3) . .
C12 C20 C19 119.0(4) . .
N1 C20 C12 122.2(4) . .
N1 C20 C19 118.8(3) . .
N1 Cd1 N2 69.25(11) . .
O1 Cd1 N1 88.31(9) . .
O1 Cd1 N2 122.64(10) . .
O1 Cd1 O2 146.05(9) . 3_666
O1 Cd1 O3 88.01(10) . 4_565
O1 Cd1 O4 80.02(10) . 2_656
O2 Cd1 N1 123.63(9) 3_666 .
O2 Cd1 N2 83.27(10) 3_666 .
O2 Cd1 O3 86.55(10) 3_666 4_565
O2 Cd1 O4 85.49(10) 3_666 2_656
O3 Cd1 N1 80.59(10) 4_565 .
O3 Cd1 N2 134.77(10) 4_565 .
O3 Cd1 O4 145.02(10) 4_565 2_656
O4 Cd1 N1 131.17(10) 2_656 .
O4 Cd1 N2 77.82(11) 2_656 .
C9 N1 C20 118.8(3) . .
C9 N1 Cd1 124.2(3) . .
C20 N1 Cd1 117.0(2) . .
C18 N2 C19 118.2(3) . .
C18 N2 Cd1 124.0(3) . .
C19 N2 Cd1 117.8(2) . .
C1 O1 Cd1 142.2(2) . .
C1 O2 Cd1 124.3(2) . 3_666
C8 O3 Cd1 113.6(2) . 4_666
C8 O4 Cd1 154.9(3) . 2_646
H1WA O1W H1WB 104.5 . .

loop_
_geom_bond_atom_site_label_1
_geom_bond_atom_site_label_2
_geom_bond_distance
_geom_bond_site_symmetry_2
C1 C2 1.505(4) .
C1 O1 1.244(4) .
C1 O2 1.255(4) .
C2 C3 1.392(5) .
C2 C7 1.377(5) .
C3 C4 1.390(4) .
C3 Cl1 1.744(3) .
C4 C5 1.379(5) .
C4 C8 1.507(5) .
C5 H5 0.9300 .
C5 C6 1.382(5) .
C6 H6 0.9300 .
C6 C7 1.380(5) .
C7 H7 0.9300 .
C8 O3 1.240(4) .
C8 O4 1.242(4) .
C9 H9 0.9300 .
C9 C10 1.405(6) .
C9 N1 1.314(5) .
C10 H10 0.9300 .
C10 C11 1.357(7) .
C11 H11 0.9300 .
C11 C12 1.400(7) .
C12 C13 1.424(7) .
C12 C20 1.406(5) .
C13 H13 0.9300 .
C13 C14 1.348(8) .
C14 H14 0.9300 .
C14 C15 1.427(7) .
C15 C16 1.384(7) .
C15 C19 1.402(5) .
C16 H16 0.9300 .
C16 C17 1.354(7) .
C17 H17 0.9300 .
C17 C18 1.392(6) .
C18 H18 0.9300 .
C18 N2 1.318(5) .
C19 C20 1.437(6) .
C19 N2 1.354(4) .
C20 N1 1.358(4) .
Cd1 N1 2.382(3) .
Cd1 N2 2.387(3) .
Cd1 O1 2.266(2) .
Cd1 O2 2.272(2) 3_666
Cd1 O3 2.284(3) 4_565
Cd1 O4 2.308(3) 2_656
O1W H1WA 0.8498 .
O1W H1WB 0.8501 .

loop_
_geom_torsion_atom_site_label_1
_geom_torsion_atom_site_label_2
_geom_torsion_atom_site_label_3
_geom_torsion_atom_site_label_4
_geom_torsion
_geom_torsion_site_symmetry_1
_geom_torsion_site_symmetry_2
_geom_torsion_site_symmetry_3
_geom_torsion_site_symmetry_4
C1 C2 C3 C4 175.3(3) . . . .
C1 C2 C3 Cl1 -6.8(4) . . . .
C1 C2 C7 C6 -175.5(4) . . . .
C2 C1 O1 Cd1 -175.2(3) . . . .
C2 C1 O2 Cd1 -178.7(2) . . . 3_666
C2 C3 C4 C5 0.7(5) . . . .
C2 C3 C4 C8 179.0(3) . . . .
C3 C2 C7 C6 1.9(6) . . . .
C3 C4 C5 C6 0.9(6) . . . .
C3 C4 C8 O3 85.1(4) . . . .
C3 C4 C8 O4 -95.6(4) . . . .
C4 C5 C6 C7 -1.0(7) . . . .
C4 C8 O3 Cd1 -179.6(2) . . . 4_666
C4 C8 O4 Cd1 175.1(4) . . . 2_646
C5 C4 C8 O3 -96.6(4) . . . .
C5 C4 C8 O4 82.7(4) . . . .
C5 C6 C7 C2 -0.5(7) . . . .
C7 C2 C3 C4 -2.0(5) . . . .
C7 C2 C3 Cl1 175.8(3) . . . .
C8 C4 C5 C6 -177.4(4) . . . .
C9 C10 C11 C12 0.7(7) . . . .
C10 C9 N1 C20 1.0(6) . . . .
C10 C9 N1 Cd1 -179.6(3) . . . .
C10 C11 C12 C13 179.7(4) . . . .
C10 C11 C12 C20 -0.8(6) . . . .
C11 C12 C13 C14 179.7(5) . . . .
C11 C12 C20 C19 179.8(3) . . . .
C11 C12 C20 N1 0.9(5) . . . .
C12 C13 C14 C15 -0.3(7) . . . .
C12 C20 N1 C9 -1.1(5) . . . .
C12 C20 N1 Cd1 179.5(2) . . . .
C13 C12 C20 C19 -0.6(5) . . . .
C13 C12 C20 N1 -179.5(3) . . . .
C13 C14 C15 C16 178.7(5) . . . .
C13 C14 C15 C19 0.9(7) . . . .
C14 C15 C16 C17 -177.1(4) . . . .
C14 C15 C19 C20 -1.3(5) . . . .
C14 C15 C19 N2 178.4(4) . . . .
C15 C16 C17 C18 -1.3(7) . . . .
C15 C19 C20 C12 1.2(5) . . . .
C15 C19 C20 N1 -179.9(3) . . . .
C15 C19 N2 C18 -1.1(5) . . . .
C15 C19 N2 Cd1 179.1(3) . . . .
C16 C15 C19 C20 -179.3(4) . . . .
C16 C15 C19 N2 0.4(6) . . . .
C16 C17 C18 N2 0.6(7) . . . .
C17 C18 N2 C19 0.6(6) . . . .
C17 C18 N2 Cd1 -179.6(3) . . . .
C19 C15 C16 C17 0.8(6) . . . .
C19 C20 N1 C9 -180.0(3) . . . .
C19 C20 N1 Cd1 0.6(4) . . . .
C20 C12 C13 C14 0.2(6) . . . .
C20 C19 N2 C18 178.6(3) . . . .
C20 C19 N2 Cd1 -1.2(4) . . . .
Cl1 C3 C4 C5 -177.3(3) . . . .
Cl1 C3 C4 C8 1.0(4) . . . .
N1 C9 C10 C11 -0.8(7) . . . .
N2 C19 C20 C12 -178.6(3) . . . .
N2 C19 C20 N1 0.4(5) . . . .
O1 C1 C2 C3 -49.8(5) . . . .
O1 C1 C2 C7 127.5(4) . . . .
O1 C1 O2 Cd1 4.5(5) . . . 3_666
O2 C1 C2 C3 133.0(3) . . . .
O2 C1 C2 C7 -49.7(5) . . . .
O2 C1 O1 Cd1 1.6(7) . . . .
O3 C8 O4 Cd1 -5.7(9) . . . 2_646
O4 C8 O3 Cd1 1.3(5) . . . 4_666
